data_7251244
loop_
_publ_author_name
'Aghion, Iulia-Andreea'
'Septelean, Raluca A.'
'Lucaci, David'
'Moraru, Ionut-Tudor'
'Soran, Albert P.'
'Ciocan, Catalin C.'
'Licarete, Emilia'
'Banciu, Manuela'
'Nemes, Gabriela'

_publ_section_title
;
 Synthesis and coordination ability of the first
 phosphavinyl(selenoxo)phosphorane: an electronic story
;
_journal_issue 51
_journal_name_full 'RSC Advances'
_journal_page_first 43426
_journal_page_last 43435
_journal_paper_doi 10.1039/D5RA05176B
_journal_volume 15
_journal_year 2025
_chemical_formula_moiety 'C25 H43 Cl3 P2 Pd Se, C H2 Cl2'
_chemical_formula_sum 'C26 H45 Cl5 P2 Pd Se'
_chemical_formula_weight 782.17
_chemical_name_common RS293
_space_group_crystal_system orthorhombic
_space_group_IT_number 62
_space_group_name_Hall '-P 2ac 2n'
_space_group_name_H-M_alt 'P n m a'
_atom_sites_solution_hydrogens geom
_atom_sites_solution_primary dual
_atom_sites_solution_secondary difmap
_audit_update_record
;
2025-05-06 deposited with the CCDC.	2025-10-20 downloaded from the CCDC.
;
_cell_angle_alpha 90
_cell_angle_beta 90
_cell_angle_gamma 90
_cell_formula_units_Z 4
_cell_length_a 9.6344(4)
_cell_length_b 13.6183(7)
_cell_length_c 25.1598(10)
_cell_measurement_reflns_used 9001
_cell_measurement_temperature 100.(2)
_cell_measurement_theta_max 28.2928
_cell_measurement_theta_min 2.2636
_cell_volume 3301.1(3)
_computing_cell_refinement 'SAINT V8.40B (Bruker AXS LLC, 2019)'
_computing_data_collection 'Bruker APEX5 2023.9-2'
_computing_data_reduction 'SAINT V8.40B (Bruker AXS LLC, 2019)'
_computing_molecular_graphics 'shelXle (C.B. Huebschle, rev 1503)'
_computing_publication_material 'Bruker APEX5 2023.9-2'
_computing_structure_refinement 'SHELXL-2019/1 (Sheldrick, 2019)'
_computing_structure_solution 'XT, VERSION 2018/2'
_diffrn_ambient_temperature 100.(2)
_diffrn_detector_area_resol_mean 7.3910
_diffrn_measured_fraction_theta_full 1.000
_diffrn_measured_fraction_theta_max 1.000
_diffrn_measurement_device 'Bruker D8 VENTURE dual wavelength Mo/Cu'
_diffrn_measurement_device_type 'three-circle diffractometer'
_diffrn_measurement_method '\f and \w scans'
_diffrn_radiation_monochromator 'multilayer mirror optics'
_diffrn_radiation_probe x-ray
_diffrn_radiation_type 'Mo K\a'
_diffrn_radiation_wavelength 0.71073
_diffrn_reflns_av_R_equivalents 0.0400
_diffrn_reflns_av_unetI/netI 0.0094
_diffrn_reflns_limit_h_max 12
_diffrn_reflns_limit_h_min -12
_diffrn_reflns_limit_k_max 17
_diffrn_reflns_limit_k_min -17
_diffrn_reflns_limit_l_max 33
_diffrn_reflns_limit_l_min -33
_diffrn_reflns_number 176367
_diffrn_reflns_theta_full 25.24
_diffrn_reflns_theta_max 27.88
_diffrn_reflns_theta_min 2.26
_diffrn_source 'Incoatec Mo--I\mS 3.0 microfocus source'
_diffrn_source_current 1.4
_diffrn_source_power 0.07
_diffrn_source_voltage 50
_exptl_absorpt_coefficient_mu 2.182
_exptl_absorpt_correction_T_max 0.746
_exptl_absorpt_correction_T_min 0.686
_exptl_absorpt_correction_type multi-scan
_exptl_absorpt_process_details
;

Krause, L., Herbst-Irmer, R., Sheldrick, G. M., Stalke, D. (2015).
"Comparison of silver and molybdenum microfocus X-ray sources for
single-crystal structure determination"
J. Appl. Cryst. 48, 3-10.
doi:10.1107/S1600576714022985
;
_exptl_crystal_colour 'clear light orange'
_exptl_crystal_density_diffrn 1.574
_exptl_crystal_density_method 'not measured'
_exptl_crystal_description plate
_exptl_crystal_F_000 1584
_exptl_crystal_size_max 0.132
_exptl_crystal_size_mid 0.131
_exptl_crystal_size_min 0.106
_refine_diff_density_max 0.790
_refine_diff_density_min -0.769
_refine_ls_extinction_method none
_refine_ls_goodness_of_fit_ref 1.079
_refine_ls_hydrogen_treatment constr
_refine_ls_matrix_type full
_refine_ls_number_parameters 189
_refine_ls_number_reflns 4100
_refine_ls_number_restraints 0
_refine_ls_restrained_S_all 1.079
_refine_ls_R_factor_all 0.0249
_refine_ls_R_factor_gt 0.0231
_refine_ls_shift/su_max 0.001
_refine_ls_shift/su_mean 0.000
_refine_ls_structure_factor_coef Fsqd
_refine_ls_weighting_details 'w=1/[\s^2^(Fo^2^)+(0.0190P)^2^+4.9267P] where P=(Fo^2^+2Fc^2^)/3'
_refine_ls_weighting_scheme calc
_refine_ls_wR_factor_gt 0.0544
_refine_ls_wR_factor_ref 0.0557
_reflns_Friedel_coverage 0.000
_reflns_number_gt 3903
_reflns_number_total 4100
_reflns_threshold_expression 'I > 2\s(I)'
_cod_data_source_file d5ra05176b2.cif
_cod_data_source_block 0440alb
_cod_depositor_comments
;
The following automatic conversions were performed:

data item '_exptl_absorpt_correction_type' value 'Multi-Scan' was
changed to 'multi-scan' in accordance with the
/home/data/users/saulius/crontab/automatic-downloads/rss-feeds/RSC/lib/dictionaries/cif_core.dic
dictionary named 'cif_core.dic' version 2.4.2 last updated on
2011-04-26.

Automatic conversion script
Id: cif_fix_values 8170 2020-07-09 18:12:32Z antanas 
;
_cod_database_code 7251244

loop_
_space_group_symop_operation_xyz
'x, y, z'
'-x+1/2, -y, z+1/2'
'-x, y+1/2, -z'
'x+1/2, -y+1/2, -z+1/2'
'-x, -y, -z'
'x-1/2, y, -z-1/2'
'x, -y-1/2, z'
'-x-1/2, y-1/2, z-1/2'

loop_
_atom_site_type_symbol
_atom_site_label
_atom_site_fract_x
_atom_site_fract_y
_atom_site_fract_z
_atom_site_U_iso_or_equiv
_atom_site_adp_type
_atom_site_calc_flag
_atom_site_refinement_flags_adp
_atom_site_refinement_flags_occupancy
_atom_site_refinement_flags_posn
_atom_site_occupancy
_atom_site_disorder_assembly
_atom_site_disorder_group
Pd Pd1 0.55171(2) 0.250000 0.48526(2) 0.01385(5) Uani d T P S 1 . .
Se Se1 0.39698(3) 0.250000 0.41062(2) 0.02385(7) Uani d T P S 1 . .
Cl Cl1 0.06220(7) 0.250000 0.55307(3) 0.02823(15) Uani d T P S 1 . .
Cl Cl2 0.72737(6) 0.250000 0.42097(2) 0.02060(12) Uani d T P S 1 . .
Cl Cl3 0.70958(7) 0.250000 0.55419(3) 0.03148(16) Uani d T P S 1 . .
Cl Cl4 0.66553(9) 0.64318(7) 0.75231(3) 0.0611(2) Uani d . . . 1 . .
P P1 0.19161(7) 0.250000 0.44660(3) 0.02572(16) Uani d T P S 1 . .
P P2 0.37664(6) 0.250000 0.54159(2) 0.01544(12) Uani d T P S 1 . .
C C1 0.2152(3) 0.250000 0.51742(10) 0.0209(5) Uani d T P S 1 . .
C C2 0.0927(2) 0.1396(2) 0.42899(9) 0.0391(6) Uani d . . . 1 . .
H H2 -0.005124 0.148758 0.441347 0.047000 Uiso calc U . R 1 . .
C C3 0.0905(4) 0.1243(3) 0.36857(10) 0.0822(14) Uani d . . . 1 . .
H H3A 0.042616 0.062645 0.360294 0.123000 Uiso calc U . R 1 . .
H H3B 0.185972 0.121252 0.355191 0.123000 Uiso calc U . R 1 . .
H H3C 0.041655 0.179064 0.351641 0.123000 Uiso calc U . R 1 . .
C C4 0.1516(3) 0.0504(2) 0.45655(11) 0.0482(7) Uani d . . . 1 . .
H H4A 0.098035 -0.007834 0.446414 0.072000 Uiso calc U . R 1 . .
H H4B 0.146368 0.059531 0.495136 0.072000 Uiso calc U . R 1 . .
H H4C 0.248741 0.041575 0.445997 0.072000 Uiso calc U . R 1 . .
C C5 0.3759(2) 0.250000 0.61381(9) 0.0157(5) Uani d T P S 1 . .
C C6 0.37187(18) 0.34087(14) 0.64177(7) 0.0191(3) Uani d . . . 1 . .
C C7 0.3560(2) 0.33650(14) 0.69692(7) 0.0226(4) Uani d . . . 1 . .
H H7 0.350563 0.396591 0.715988 0.027000 Uiso calc U . R 1 . .
C C8 0.3478(3) 0.250000 0.72531(10) 0.0197(5) Uani d T P S 1 A .
C C9 0.3742(2) 0.44580(14) 0.61829(7) 0.0248(4) Uani d . . . 1 . .
C C10 0.4521(3) 0.51688(16) 0.65544(9) 0.0367(5) Uani d . . . 1 . .
H H10A 0.454726 0.582367 0.639323 0.055000 Uiso calc U . R 1 . .
H H10B 0.547100 0.493207 0.660901 0.055000 Uiso calc U . R 1 . .
H H10C 0.404045 0.520274 0.689718 0.055000 Uiso calc U . R 1 . .
C C11 0.2233(2) 0.48024(17) 0.61356(9) 0.0357(5) Uani d . . . 1 . .
H H11A 0.221072 0.547085 0.599157 0.054000 Uiso calc U . R 1 . .
H H11B 0.179703 0.479595 0.648759 0.054000 Uiso calc U . R 1 . .
H H11C 0.172477 0.436067 0.589742 0.054000 Uiso calc U . R 1 . .
C C12 0.4471(2) 0.45613(15) 0.56443(8) 0.0309(5) Uani d . . . 1 . .
H H12A 0.459492 0.525888 0.556117 0.046000 Uiso calc U . R 1 . .
H H12B 0.390523 0.425141 0.536762 0.046000 Uiso calc U . R 1 . .
H H12C 0.538046 0.423965 0.565988 0.046000 Uiso calc U . R 1 . .
C C13 0.3341(3) 0.250000 0.78610(11) 0.0357(6) Uani d T P S 1 . .
C C14 0.3162(7) 0.3396(4) 0.81059(18) 0.0477(10) Uani d . P . 0.5 A -1
H H14A 0.315426 0.330581 0.849235 0.072000 Uiso calc U P R 0.5 A -1
H H14B 0.227829 0.368456 0.799231 0.072000 Uiso calc U P R 0.5 A -1
H H14C 0.392514 0.383542 0.800730 0.072000 Uiso calc U P R 0.5 A -1
C C15 0.4661(4) 0.1939(4) 0.80929(15) 0.0357(6) Uani d . P . 0.5 A -1
H H15A 0.456392 0.186812 0.847875 0.054000 Uiso calc U P R 0.5 A -1
H H15B 0.550204 0.231678 0.801339 0.054000 Uiso calc U P R 0.5 A -1
H H15C 0.472986 0.128802 0.792925 0.054000 Uiso calc U P R 0.5 A -1
C C16 0.2157(7) 0.1719(4) 0.80105(18) 0.0477(10) Uani d . P . 0.5 A -1
H H16A 0.208931 0.166139 0.839785 0.072000 Uiso calc U P R 0.5 A -1
H H16B 0.239253 0.107847 0.785790 0.072000 Uiso calc U P R 0.5 A -1
H H16C 0.126438 0.194083 0.786689 0.072000 Uiso calc U P R 0.5 A -1
C C17 0.7527(4) 0.750000 0.77440(14) 0.0508(10) Uani d T P S 1 . .
H H17A 0.848938 0.750000 0.760579 0.061000 Uiso calc U P R 1 . .
H H17B 0.757160 0.749998 0.813709 0.061000 Uiso calc U P R 1 . .

loop_
_atom_site_aniso_label
_atom_site_aniso_U_11
_atom_site_aniso_U_22
_atom_site_aniso_U_33
_atom_site_aniso_U_12
_atom_site_aniso_U_13
_atom_site_aniso_U_23
Pd1 0.00987(9) 0.01818(9) 0.01352(9) 0.000000 0.00043(6) 0.000000
Se1 0.01173(12) 0.04632(18) 0.01351(12) 0.000000 0.00035(9) 0.000000
Cl1 0.0141(3) 0.0484(4) 0.0222(3) 0.000000 0.0060(2) 0.000000
Cl2 0.0138(3) 0.0285(3) 0.0195(3) 0.000000 0.0046(2) 0.000000
Cl3 0.0139(3) 0.0620(5) 0.0186(3) 0.000000 -0.0037(2) 0.000000
Cl4 0.0619(4) 0.0788(5) 0.0426(3) -0.0090(4) -0.0010(3) 0.0100(4)
P1 0.0110(3) 0.0513(5) 0.0148(3) 0.000000 -0.0009(2) 0.000000
P2 0.0118(3) 0.0211(3) 0.0135(3) 0.000000 0.0007(2) 0.000000
C1 0.0126(11) 0.0346(14) 0.0155(11) 0.000000 0.0026(9) 0.000000
C2 0.0175(9) 0.0742(18) 0.0256(10) -0.0147(11) -0.0006(8) -0.0108(11)
C3 0.080(2) 0.140(4) 0.0266(13) -0.061(2) -0.0042(14) -0.0211(17)
C4 0.0359(13) 0.0538(16) 0.0548(15) -0.0146(12) -0.0024(12) -0.0219(13)
C5 0.0139(11) 0.0211(12) 0.0123(10) 0.000000 0.0006(8) 0.000000
C6 0.0178(8) 0.0215(9) 0.0179(8) 0.0012(7) 0.0001(6) -0.0001(7)
C7 0.0263(9) 0.0241(9) 0.0172(8) 0.0030(8) 0.0012(7) -0.0036(7)
C8 0.0140(11) 0.0298(14) 0.0154(11) 0.000000 0.0011(9) 0.000000
C9 0.0354(11) 0.0189(9) 0.0200(8) 0.0019(8) 0.0018(8) -0.0002(7)
C10 0.0587(15) 0.0227(10) 0.0285(10) -0.0068(10) -0.0017(10) -0.0016(8)
C11 0.0421(13) 0.0288(11) 0.0363(11) 0.0112(10) 0.0015(10) 0.0056(9)
C12 0.0479(13) 0.0213(9) 0.0236(9) -0.0026(9) 0.0061(9) 0.0010(8)
C13 0.0252(12) 0.0675(19) 0.0144(10) 0.000000 0.0002(9) 0.000000
C14 0.072(3) 0.053(2) 0.0189(14) -0.0107(18) 0.0131(19) -0.0018(15)
C15 0.0252(12) 0.0675(19) 0.0144(10) 0.000000 0.0002(9) 0.000000
C16 0.072(3) 0.053(2) 0.0189(14) -0.0107(18) 0.0131(19) -0.0018(15)
C17 0.0362(19) 0.090(3) 0.0265(16) 0.000000 -0.0034(14) 0.000000

loop_
_atom_type_symbol
_atom_type_description
_atom_type_scat_dispersion_real
_atom_type_scat_dispersion_imag
_atom_type_scat_source
C C 0.0033 0.0016 'International Tables Vol C Tables 4.2.6.8 and 6.1.1.4'
H H 0.0000 0.0000 'International Tables Vol C Tables 4.2.6.8 and 6.1.1.4'
Cl Cl 0.1484 0.1585 'International Tables Vol C Tables 4.2.6.8 and 6.1.1.4'
P P 0.1023 0.0942 'International Tables Vol C Tables 4.2.6.8 and 6.1.1.4'
Pd Pd -0.9988 1.0072 'International Tables Vol C Tables 4.2.6.8 and 6.1.1.4'
Se Se -0.0929 2.2259 'International Tables Vol C Tables 4.2.6.8 and 6.1.1.4'

loop_
_geom_angle_atom_site_label_1
_geom_angle_atom_site_label_2
_geom_angle_atom_site_label_3
_geom_angle_site_symmetry_1
_geom_angle_site_symmetry_3
_geom_angle
_geom_angle_publ_flag
P2 Pd1 Cl3 . . 91.21(2) ?
P2 Pd1 Cl2 . . 176.33(2) ?
Cl3 Pd1 Cl2 . . 92.45(2) ?
P2 Pd1 Se1 . . 91.596(18) ?
Cl3 Pd1 Se1 . . 177.190(19) ?
Cl2 Pd1 Se1 . . 84.738(18) ?
P1 Se1 Pd1 . . 103.86(2) ?
C1 P1 C2 . . 107.78(9) ?
C1 P1 C2 . 7_565 107.78(9) ?
C2 P1 C2 . 7_565 110.09(17) ?
C1 P1 Se1 . . 107.30(9) ?
C2 P1 Se1 . . 111.84(8) ?
C2 P1 Se1 7_565 . 111.84(8) ?
C1 P2 C5 . . 111.15(12) ?
C1 P2 Pd1 . . 118.60(9) ?
C5 P2 Pd1 . . 130.25(8) ?
P2 C1 Cl1 . . 127.33(15) ?
P2 C1 P1 . . 118.64(14) ?
Cl1 C1 P1 . . 114.03(14) ?
C4 C2 C3 . . 110.5(3) ?
C4 C2 P1 . . 110.68(15) ?
C3 C2 P1 . . 111.0(2) ?
C4 C2 H2 . . 108.200000 ?
C3 C2 H2 . . 108.200000 ?
P1 C2 H2 . . 108.200000 ?
C2 C3 H3A . . 109.500000 ?
C2 C3 H3B . . 109.500000 ?
H3A C3 H3B . . 109.500000 ?
C2 C3 H3C . . 109.500000 ?
H3A C3 H3C . . 109.500000 ?
H3B C3 H3C . . 109.500000 ?
C2 C4 H4A . . 109.500000 ?
C2 C4 H4B . . 109.500000 ?
H4A C4 H4B . . 109.500000 ?
C2 C4 H4C . . 109.500000 ?
H4A C4 H4C . . 109.500000 ?
H4B C4 H4C . . 109.500000 ?
C6 C5 C6 . 7_565 120.7(2) ?
C6 C5 P2 . . 119.61(11) ?
C6 C5 P2 7_565 . 119.61(11) ?
C7 C6 C5 . . 117.17(17) ?
C7 C6 C9 . . 114.85(16) ?
C5 C6 C9 . . 127.88(16) ?
C8 C7 C6 . . 123.83(18) ?
C8 C7 H7 . . 118.100000 ?
C6 C7 H7 . . 118.100000 ?
C7 C8 C7 7_565 . 117.2(2) ?
C7 C8 C13 7_565 . 121.37(11) ?
C7 C8 C13 . . 121.37(11) ?
C11 C9 C12 . . 109.77(17) ?
C11 C9 C10 . . 108.49(18) ?
C12 C9 C10 . . 104.79(17) ?
C11 C9 C6 . . 107.37(17) ?
C12 C9 C6 . . 115.41(16) ?
C10 C9 C6 . . 110.86(16) ?
C9 C10 H10A . . 109.500000 ?
C9 C10 H10B . . 109.500000 ?
H10A C10 H10B . . 109.500000 ?
C9 C10 H10C . . 109.500000 ?
H10A C10 H10C . . 109.500000 ?
H10B C10 H10C . . 109.500000 ?
C9 C11 H11A . . 109.500000 ?
C9 C11 H11B . . 109.500000 ?
H11A C11 H11B . . 109.500000 ?
C9 C11 H11C . . 109.500000 ?
H11A C11 H11C . . 109.500000 ?
H11B C11 H11C . . 109.500000 ?
C9 C12 H12A . . 109.500000 ?
C9 C12 H12B . . 109.500000 ?
H12A C12 H12B . . 109.500000 ?
C9 C12 H12C . . 109.500000 ?
H12A C12 H12C . . 109.500000 ?
H12B C12 H12C . . 109.500000 ?
C14 C13 C8 . . 117.1(2) ?
C14 C13 C15 . . 111.1(4) ?
C8 C13 C15 . . 107.2(2) ?
C14 C13 C16 . . 113.1(4) ?
C8 C13 C16 . . 107.1(2) ?
C15 C13 C16 . . 99.5(3) ?
C13 C14 H14A . . 109.500000 ?
C13 C14 H14B . . 109.500000 ?
H14A C14 H14B . . 109.500000 ?
C13 C14 H14C . . 109.500000 ?
H14A C14 H14C . . 109.500000 ?
H14B C14 H14C . . 109.500000 ?
C13 C15 H15A . . 109.500000 ?
C13 C15 H15B . . 109.500000 ?
H15A C15 H15B . . 109.500000 ?
C13 C15 H15C . . 109.500000 ?
H15A C15 H15C . . 109.500000 ?
H15B C15 H15C . . 109.500000 ?
C13 C16 H16A . . 109.500000 ?
C13 C16 H16B . . 109.500000 ?
H16A C16 H16B . . 109.500000 ?
C13 C16 H16C . . 109.500000 ?
H16A C16 H16C . . 109.500000 ?
H16B C16 H16C . . 109.500000 ?
Cl4 C17 Cl4 . 7_575 110.6(2) ?
Cl4 C17 H17A . . 109.500000 ?
Cl4 C17 H17A 7_575 . 109.500000 ?
Cl4 C17 H17B . . 109.500000 ?
Cl4 C17 H17B 7_575 . 109.500000 ?
H17A C17 H17B . . 108.100000 ?

loop_
_geom_bond_atom_site_label_1
_geom_bond_atom_site_label_2
_geom_bond_site_symmetry_2
_geom_bond_distance
_geom_bond_publ_flag
Pd1 P2 . 2.2030(6) ?
Pd1 Cl3 . 2.3067(7) ?
Pd1 Cl2 . 2.3412(6) ?
Pd1 Se1 . 2.3977(3) ?
Se1 P1 . 2.1758(7) ?
Cl1 C1 . 1.726(3) ?
Cl4 C17 . 1.769(2) ?
P1 C1 . 1.796(3) ?
P1 C2 . 1.834(3) ?
P1 C2 7_565 1.835(3) ?
P2 C1 . 1.670(3) ?
P2 C5 . 1.817(2) ?
C2 C4 . 1.510(4) ?
C2 C3 . 1.535(3) ?
C2 H2 . 1.000000 ?
C3 H3A . 0.980000 ?
C3 H3B . 0.980000 ?
C3 H3C . 0.980000 ?
C4 H4A . 0.980000 ?
C4 H4B . 0.980000 ?
C4 H4C . 0.980000 ?
C5 C6 . 1.424(2) ?
C5 C6 7_565 1.424(2) ?
C6 C7 . 1.397(2) ?
C6 C9 . 1.546(3) ?
C7 C8 . 1.380(2) ?
C7 H7 . 0.950000 ?
C8 C13 . 1.535(4) ?
C9 C11 . 1.533(3) ?
C9 C12 . 1.533(3) ?
C9 C10 . 1.541(3) ?
C10 H10A . 0.980000 ?
C10 H10B . 0.980000 ?
C10 H10C . 0.980000 ?
C11 H11A . 0.980000 ?
C11 H11B . 0.980000 ?
C11 H11C . 0.980000 ?
C12 H12A . 0.980000 ?
C12 H12B . 0.980000 ?
C12 H12C . 0.980000 ?
C13 C14 . 1.378(6) ?
C13 C15 . 1.594(5) ?
C13 C16 . 1.604(6) ?
C14 H14A . 0.980000 ?
C14 H14B . 0.980000 ?
C14 H14C . 0.980000 ?
C15 H15A . 0.980000 ?
C15 H15B . 0.980000 ?
C15 H15C . 0.980000 ?
C16 H16A . 0.980000 ?
C16 H16B . 0.980000 ?
C16 H16C . 0.980000 ?
C17 H17A . 0.990000 ?
C17 H17B . 0.990000 ?

loop_
_geom_torsion_atom_site_label_1
_geom_torsion_atom_site_label_2
_geom_torsion_atom_site_label_3
_geom_torsion_atom_site_label_4
_geom_torsion_site_symmetry_1
_geom_torsion_site_symmetry_2
_geom_torsion_site_symmetry_3
_geom_torsion_site_symmetry_4
_geom_torsion
_geom_torsion_publ_flag
C5 P2 C1 Cl1 . . . . 0.0000(10) ?
Pd1 P2 C1 Cl1 . . . . 180.000000 ?
C5 P2 C1 P1 . . . . 180.000000 ?
Pd1 P2 C1 P1 . . . . 0.0000(10) ?
C2 P1 C1 P2 . . . . 120.60(9) ?
C2 P1 C1 P2 7_565 . . . -120.60(9) ?
Se1 P1 C1 P2 . . . . 0.000000 ?
C2 P1 C1 Cl1 . . . . -59.40(9) ?
C2 P1 C1 Cl1 7_565 . . . 59.40(9) ?
Se1 P1 C1 Cl1 . . . . 180.000000 ?
C1 P1 C2 C4 . . . . -46.69(19) ?
C2 P1 C2 C4 7_565 . . . -163.99(12) ?
Se1 P1 C2 C4 . . . . 71.02(17) ?
C1 P1 C2 C3 . . . . -169.8(2) ?
C2 P1 C2 C3 7_565 . . . 72.9(3) ?
Se1 P1 C2 C3 . . . . -52.1(2) ?
C1 P2 C5 C6 . . . . -88.30(18) ?
Pd1 P2 C5 C6 . . . . 91.70(18) ?
C1 P2 C5 C6 . . . 7_565 88.30(18) ?
Pd1 P2 C5 C6 . . . 7_565 -91.70(18) ?
C6 C5 C6 C7 7_565 . . . -3.5(3) ?
P2 C5 C6 C7 . . . . 173.10(15) ?
C6 C5 C6 C9 7_565 . . . -179.51(14) ?
P2 C5 C6 C9 . . . . -2.9(3) ?
C5 C6 C7 C8 . . . . 1.7(3) ?
C9 C6 C7 C8 . . . . 178.3(2) ?
C6 C7 C8 C7 . . . 7_565 0.0(4) ?
C6 C7 C8 C13 . . . . 178.4(2) ?
C7 C6 C9 C11 . . . . -80.8(2) ?
C5 C6 C9 C11 . . . . 95.4(2) ?
C7 C6 C9 C12 . . . . 156.49(18) ?
C5 C6 C9 C12 . . . . -27.4(3) ?
C7 C6 C9 C10 . . . . 37.6(2) ?
C5 C6 C9 C10 . . . . -146.3(2) ?
C7 C8 C13 C14 7_565 . . . -175.3(4) ?
C7 C8 C13 C14 . . . . 6.4(5) ?
C7 C8 C13 C15 7_565 . . . 59.1(3) ?
C7 C8 C13 C15 . . . . -119.3(3) ?
C7 C8 C13 C16 7_565 . . . -46.9(4) ?
C7 C8 C13 C16 . . . . 134.8(3) ?
